data_2216035
loop_
_publ_author_name
'Kirik, Sergei D.'
'Starkov, Aleksandr K.'

_publ_section_title
;
 X-ray powder study of
 <i>cis</i>-dichloridobis(methylamine)platinum(II)
;
_journal_coeditor_code LH2492
_journal_issue 11
_journal_name_full 'Acta Crystallographica Section E'
_journal_page_first m2685
_journal_page_last m2686
_journal_paper_doi 10.1107/S1600536807048428
_journal_volume 63
_journal_year 2007
_chemical_formula_analytical 'Pt (N H2 C H3)2 Cl2'
_chemical_formula_iupac '[Pt Cl2 (C H5 N)2]'
_chemical_formula_moiety 'C2 H10 Cl2 N2 Pt'
_chemical_formula_structural 'cis-Pt (N H2 C H3)2 Cl2'
_chemical_formula_sum 'C2 H10 Cl2 N2 Pt'
_chemical_formula_weight 328.10
_chemical_name_common 'cis-bis(methylamine) dichlore platinum(II)'
_chemical_name_systematic
;
cis-dichloridobis(methylamine)platinum(II)
;
_space_group_IT_number 14
_symmetry_cell_setting monoclinic
_symmetry_space_group_name_Hall '-P 2yn'
_symmetry_space_group_name_H-M 'P 1 21/n 1'
_cell_angle_alpha 90.000
_cell_angle_beta 99.930(3)
_cell_angle_gamma 90.000
_cell_formula_units_Z 4
_cell_length_a 7.45120(10)
_cell_length_b 15.7995(2)
_cell_length_c 6.30150(10)
_cell_measurement_temperature 293
_cell_volume 730.732(19)
_computing_cell_refinement 'POWDER (Kirik <i>et al.</i>,  1979)'
_computing_data_collection 'DRON-4 data collection software'
_computing_data_reduction 'DRON-4 data collection software'
_computing_molecular_graphics 'SHELXTL (Siemens, 1989)'
_computing_publication_material 'SHELXTL (Siemens, 1989)'
_computing_structure_refinement 'modified DBWM (Wiles & Young, 1981)'
_computing_structure_solution 'modified DBWM (Wiles & Young, 1981)'
_diffrn_ambient_temperature 293
_diffrn_measurement_device 'DRON-4 powder diffractometer'
_diffrn_measurement_device_type 'DRON-4 powder diffractometer'
_diffrn_measurement_method \q/2\q
_diffrn_radiation_monochromator graphite
_diffrn_radiation_type CuK\a
_diffrn_radiation_wavelength 1.5418
_diffrn_reflns_av_R_equivalents 0
_diffrn_reflns_limit_h_max 8
_diffrn_reflns_limit_h_min 0
_diffrn_reflns_limit_k_max 17
_diffrn_reflns_limit_k_min 0
_diffrn_reflns_limit_l_max 6
_diffrn_reflns_limit_l_min -6
_diffrn_reflns_number 1001
_diffrn_reflns_theta_max 57.5
_diffrn_reflns_theta_min 4.5
_exptl_absorpt_coefficient_mu 41.828
_exptl_absorpt_correction_type none
_exptl_absorpt_process_details none
_exptl_crystal_density_diffrn 2.982
_exptl_crystal_F_000 592.0
_refine_ls_goodness_of_fit_all 1.43
_refine_ls_hydrogen_treatment noref
_refine_ls_matrix_type full
_refine_ls_number_constraints 0
_refine_ls_number_parameters 38
_refine_ls_number_restraints 0
_refine_ls_shift/su_max 0.1
_refine_ls_structure_factor_coef Fsqd
_refine_ls_weighting_scheme sigma
_reflns_number_total 1001
_cod_data_source_file lh2492.cif
_cod_data_source_block I
_cod_depositor_comments
;
The following automatic conversions were performed:
'_geom_bond_publ_flag' value 'NO' changed to 'no' according to
'/home/saulius/struct/CIF-dictionaries/cif_core.dic' dictionary named
'cif_core.dic' version 2.4.1 from 2010-06-29 (10 times).

Automatic conversion script
Id: cif_fix_enum 1527 2010-12-29 10:47:43Z saulius 

The following automatic conversions were performed:

'_geom_bond_publ_flag' value 'NO' changed to 'no' according to
/home/saulius/struct/CIF-dictionaries/cif_core.dic dictionary named
'cif_core.dic' version 2.4.1 from 2010-06-29 (10 times).

Automatic conversion script
Id: cif_fix_values 1715 2011-07-08 13:25:40Z adriana 
;
_cod_original_cell_volume 730.73(2)
_cod_original_sg_symbol_Hall -P_2yn
_cod_original_sg_symbol_H-M 'P 21/n'
_cod_database_code 2216035

loop_
_symmetry_equiv_pos_site_id
_symmetry_equiv_pos_as_xyz
1 x,y,z
2 1/2-x,1/2+y,1/2-z
3 -x,-y,-z
4 1/2+x,1/2-y,1/2+z

loop_
_atom_site_type_symbol
_atom_site_label
_atom_site_fract_x
_atom_site_fract_y
_atom_site_fract_z
_atom_site_U_iso_or_equiv
_atom_site_thermal_displace_type
_atom_site_occupancy
Pt Pt1 0.8950(2) 0.09460(10) 0.9978(2) 0.0121 Uiso 1.00
Cl Cl1 1.1570(6) 0.1223(4) 1.2400(6) 0.0197 Uiso 1.00
Cl Cl2 0.7322(5) 0.0594(3) 1.2720(6) 0.0186 Uiso 1.00
N N1 0.6610(13) 0.0672(10) 0.7760(14) 0.0234 Uiso 1.00
H H1A 0.6022(13) 0.0245(10) 0.8290(14) 0.152 Uiso 1.00
H H1B 0.6954(13) 0.0484(10) 0.6543(14) 0.152 Uiso 1.00
C C2 1.0380(12) 0.2250(11) 0.7050(12) 0.0226 Uiso 1.00
H H2C 1.1018(12) 0.2353(11) 0.5875(12) 0.152 Uiso 1.00
H H2D 0.9164(12) 0.2470(11) 0.6698(12) 0.152 Uiso 1.00
H H2E 1.1007(12) 0.2525(11) 0.8324(12) 0.152 Uiso 1.00
N N2 1.0300(11) 0.1280(10) 0.7460(10) 0.0231 Uiso 1.00
H H2A 0.9738(11) 0.1028(10) 0.6245(10) 0.152 Uiso 1.00
H H2B 1.1446(11) 0.1078(10) 0.7751(10) 0.152 Uiso 1.00
C C1 0.5240(12) 0.1410(9) 0.7160(10) 0.0237 Uiso 1.00
H H1C 0.4220(12) 0.1214(9) 0.6134(10) 0.152 Uiso 1.00
H H1D 0.4823(12) 0.1606(9) 0.8432(10) 0.152 Uiso 1.00
H H1E 0.5831(12) 0.1865(9) 0.6543(10) 0.152 Uiso 1.00

loop_
_atom_type_symbol
_atom_type_description
_atom_type_scat_dispersion_real
_atom_type_scat_dispersion_imag
_atom_type_scat_source
Pt Pt -5.581 6.221 'Cromer (1971) Int. Tables Vol. IV'
N N 0.029 0.018 'Cromer (1971) Int. Tables Vol. IV'
H H 0.0000 0.0000 'Cromer (1971) Int. Tables Vol. IV'
C C 0.017 0.009 'Cromer (1971) Int. Tables Vol. IV'
Cl Cl 0.319 0.557 'Cromer (1971) Int. Tables Vol. IV'

loop_
_geom_angle_atom_site_label_1
_geom_angle_atom_site_label_2
_geom_angle_atom_site_label_3
_geom_angle
_geom_angle_publ_flag
Cl1 Pt1 Cl2 92.5(2) y
Cl1 Pt1 N2 89.5(2) y
Cl2 Pt1 N1 88.0(2) y
N1 Pt1 N2 90.0(4) y
Pt1 N1 C1 116.5(6) no
Pt1 N2 C2 114.3(6) no
Pt1 N1 H1A 108.1(6) no
Pt1 N1 H1B 108.1(6) no
Pt1 N2 H2A 108.6(6) no
Pt1 N2 H2B 108.6(6) no
N1 C1 H1C 109.4(14) no
N1 C1 H1D 109.4(6) no
N1 C1 H1E 109.4(6) no
N2 C2 H2C 109.4(16) no
N2 C2 H2D 109.4(15) no
N2 C2 H2E 109.4(14) no

loop_
_geom_bond_atom_site_label_1
_geom_bond_atom_site_label_2
_geom_bond_site_symmetry_2
_geom_bond_distance
_geom_bond_publ_flag
Pt1 Cl1 . 2.303(5) y
Pt1 Cl2 . 2.343(4) y
Pt1 N1 . 2.083(14) y
Pt1 N2 . 2.088(12) y
N1 C1 . 1.553(18) no
N2 C2 . 1.56(3) no
Pt1 Pt1 3_757 3.372(2) n
Cl1 H2A 1_556 2.995(4) no
Cl1 H1A 3_757 3.010(15) no
Cl1 H2B . 2.924(4) no
Cl1 H1B 3_757 2.945(16) no
Cl1 H2B . 2.924(4) no
Cl2 H2B 3_757 2.829(16) no
N1 H1A . 0.900(10) no
N1 H1B . 0.900(10) no
N2 H2A . 0.900(10) no
N2 H2B . 0.900(10) no
C1 H1C . 0.960(10) no
C1 H1D . 0.960(10) no
C1 H1E . 0.960(10) no
C2 H2C . 0.960(10) no
C2 H2D . 0.960(10) no
C2 H2E . 0.960(10) no

loop_
_geom_hbond_atom_site_label_D
_geom_hbond_atom_site_label_H
_geom_hbond_atom_site_label_A
_geom_hbond_site_symmetry_A
_geom_hbond_distance_DH
_geom_hbond_distance_HA
_geom_hbond_distance_DA
_geom_hbond_angle_DHA
N1 H1A Cl2 3_657 0.90 2.80 3.517(13) 138
N1 H1B Cl2 1_554 0.90 2.48 3.311(10) 154
N2 H2A Cl2 1_554 0.90 2.70 3.569(9) 163
N2 H2B Cl2 3_757 0.90 2.83 3.462(15) 128
